data_2001350
loop_
_publ_author_name
'Delord, T. J.'
'Fronczek, F. R.'
'Betancourt de Perez, R. M.'
'Larson, G. L.'

_publ_section_title
;
 Structure of an \a-(methyldiphenylsilyl)-\g-lactone
;
_journal_issue 10
_journal_name_full 'Acta Crystallographica Section C'
_journal_page_first 1799
_journal_page_last 1801
_journal_paper_doi 10.1107/S010827019300263X
_journal_volume 49
_journal_year 1993
_chemical_formula_sum 'C22 H26 O2 Si'
_chemical_formula_weight 350.5
_symmetry_cell_setting monoclinic
_symmetry_space_group_name_Hall '-P 2ybc'
_symmetry_space_group_name_H-M 'P 1 21/c 1'
_atom_type_scat_source IntTabIV
_cell_angle_alpha 90.
_cell_angle_beta 93.56(2)
_cell_angle_gamma 90.
_cell_formula_units_Z 4
_cell_length_a 13.436(2)
_cell_length_b 7.001(2)
_cell_length_c 20.698(3)
_cell_measurement_reflns_used 25
_cell_measurement_temperature 299
_cell_measurement_theta_max 14
_cell_measurement_theta_min 11
_cell_volume 1943.2(7)
_diffrn_measurement_device 'Enraf-Nonius CAD-4'
_diffrn_measurement_method \w-2\q
_diffrn_radiation_type MoK\a
_diffrn_radiation_wavelength 0.71073
_diffrn_reflns_av_R_equivalents 0.021
_diffrn_reflns_limit_h_max 16
_diffrn_reflns_limit_h_min 0
_diffrn_reflns_limit_k_max 8
_diffrn_reflns_limit_k_min 0
_diffrn_reflns_limit_l_max 25
_diffrn_reflns_limit_l_min -25
_diffrn_reflns_number 4307
_diffrn_reflns_theta_max 26
_diffrn_standards_decay_% <2
_diffrn_standards_interval_time 166.7
_diffrn_standards_number 3
_exptl_absorpt_coefficient_mu 0.13
_exptl_absorpt_correction_type none
_exptl_crystal_colour Colorless
_exptl_crystal_density_diffrn 1.198
_exptl_crystal_description 'Rhombic prism'
_exptl_crystal_size_max 0.45
_exptl_crystal_size_mid 0.22
_exptl_crystal_size_min 0.22
_refine_diff_density_max 0.18
_refine_diff_density_min -0.18
_refine_ls_goodness_of_fit_obs 1.262
_refine_ls_hydrogen_treatment refall
_refine_ls_number_parameters 330
_refine_ls_number_reflns 2725
_refine_ls_R_factor_obs 0.084
_refine_ls_shift/esd_max 0.01
_refine_ls_structure_factor_coef F
_refine_ls_weighting_details 'w = 4F~o~^2^[\s^2^(I) + (0.02F~o~^2^)^2^]^-1^'
_refine_ls_weighting_scheme calc
_refine_ls_wR_factor_obs 0.039
_reflns_number_observed 2725
_reflns_number_total 3815
_reflns_observed_criterion I>0
_cod_data_source_file br1034.cif
_cod_data_source_block br1034_structure_1_of_1
_cod_depositor_comments
;
The following automatic conversions were performed:

'_refine_ls_weighting_scheme' value ' w = 4F~o~^2^[\s^2^(I) +
(0.02F~o~^2^)^2^]^-1^' was changed to 'calc'. New tag
'_refine_ls_weighting_details' was created. The value of the new tag
was set to 'w = 4F~o~^2^[\s^2^(I) + (0.02F~o~^2^)^2^]^-1^'.

Automatic conversion script
Id: cif_fix_values 3143 2015-03-26 13:38:13Z robertas 
;
_cod_original_cell_volume 1943.1(7)
_cod_original_formula_sum 'C22 H26 O2 Si1'
_cod_database_code 2001350

loop_
_atom_site_label
_atom_site_fract_x
_atom_site_fract_y
_atom_site_fract_z
Si .22388(5) .07370(10) .10162(3)
O1 .37920(10) -.0458(3) -.05187(7)
O2 .37850(10) .2299(3) .00194(8)
C1 .3170(2) -.0627(4) .05200(10)
C2 .3604(2) .0617(4) .00050(10)
C3 .2789(2) -.2342(3) .01060(10)
C4 .1756(2) -.2025(4) -.02320(10)
C5 .1533(2) -.3355(4) -.08030(10)
C6 .2290(2) -.3042(4) -.13060(10)
C7 .3320(2) -.3510(4) -.10160(10)
C8 .3582(2) -.2462(4) -.03910(10)
C9 .2951(2) .2064(3) .16890(10)
C10 .3703(2) .3354(4) .15680(10)
C11 .4203(2) .4362(4) .20650(10)
C12 .3942(2) .4139(4) .26890(10)
C13 .3202(2) .2894(4) .28240(10)
C14 .2721(2) .1881(4) .23290(10)
C15 .1388(2) -.1026(3) .13855(9)
C16 .1722(2) -.2512(4) .17790(10)
C17 .1088(2) -.3765(4) .20560(10)
C18 .0083(2) -.3576(4) .19480(10)
C19 -.0280(2) -.2130(4) .15640(10)
C20 .0356(2) -.0878(4) .12870(10)
C21 .4055(2) -.1271(4) .09900(10)
C22 .1498(2) .2521(4) .05190(10)
H1 .2790(10) -.353(2) .0358(7)
H2 .1720(10) -.064(3) -.0376(8)
H3 .1250(10) -.211(3) .0040(9)
H4 .0900(10) -.307(3) -.0999(8)
H5 .1530(10) -.472(3) -.0656(9)
H6 .2240(10) -.159(3) -.1460(10)
H7 .2120(10) -.392(3) -.1664(9)
H8 .387(2) -.320(4) -.1290(10)
H9 .333(2) -.495(4) -.0920(10)
H10 .4180(10) -.302(3) -.0202(8)
H11 .3910(10) .352(3) .1130(8)
H12 .4660(10) .525(3) .1938(9)
H13 .425(2) .484(3) .2990(10)
H14 .303(2) .266(3) .3280(10)
H15 .2250(10) .099(3) .2409(8)
H16 .2410(10) -.259(3) .1849(9)
H17 .1350(10) -.469(3) .2282(9)
H18 -.0350(10) -.445(3) .2152(8)
H19 -.0970(10) -.194(3) .1500(9)
H20 .0120(10) .017(3) .1034(9)
H21 .195(2) .320(4) .0270(10)
H22 .103(2) .191(3) .0240(10)
H23 .1210(10) .328(3) .0786(9)
H24 .4530(10) -.209(3) .0787(8)
H25 .4400(10) -.009(3) .1160(10)
H26 .3840(10) -.194(3) .1362(9)

loop_
_geom_angle_atom_site_label_1
_geom_angle_atom_site_label_2
_geom_angle_atom_site_label_3
_geom_angle
_geom_angle_publ_flag
C1 Si C9 108.80(10) yes
C1 Si C15 108.90(10) yes
C1 Si C22 112.40(10) yes
C9 Si C15 108.50(10) yes
C9 Si C22 107.90(10) yes
C15 Si C22 110.30(10) yes
Si C1 C3 118.60(10) yes
Si C1 C2 112.4(2) yes
Si C1 C21 107.9(2) yes
C2 C1 C3 100.6(2) yes
C2 C1 C21 107.1(2) yes
C3 C1 C21 109.7(2) yes

loop_
_geom_bond_atom_site_label_1
_geom_bond_atom_site_label_2
_geom_bond_distance
_geom_bond_publ_flag
Si C1 1.922(2) yes
Si C9 1.885(2) yes
Si C15 1.877(2) yes
Si C22 1.866(3) yes
O1 C2 1.357(3) no
C1 C21 1.556(3) yes
C2 O2 1.202(3) yes
C8 O1 1.458(3) yes
C3 C8 1.528(3) yes
C1 C2 1.520(3) no
C1 C3 1.544(3) no
C3 C4 1.532(3) no
C4 C5 1.519(4) no
C5 C6 1.516(4) no
C6 C7 1.510(4) no
C7 C8 1.510(4) no
C9 C10 1.389(3) no
C9 C14 1.386(3) no
C10 C11 1.385(4) no
C11 C12 1.368(4) no
C12 C13 1.364(4) no
C13 C14 1.374(4) no
C15 C16 1.379(3) no
C15 C20 1.393(3) no
C16 C17 1.372(4) no
C17 C18 1.361(4) no
C18 C19 1.358(4) no
C19 C20 1.374(4) no
C3 H1 .98(2) no
C4 H2 1.01(2) no
C4 H3 .91(2) no
C5 H4 .94(2) no
C5 H5 1.00(2) no
C6 H6 1.07(3) no
C6 H7 .98(2) no
C7 H8 .99(3) no
C7 H9 1.03(3) no
C8 H10 .96(2) no
C10 H11 .97(2) no
C11 H12 .92(2) no
C12 H13 .88(3) no
C13 H14 .99(2) no
C14 H15 .91(2) no
C16 H16 .94(2) no
C17 H17 .86(2) no
C18 H18 .96(2) no
C19 H19 .94(2) no
C20 H20 .94(2) no
C21 H24 .97(2) no
C21 H25 1.01(3) no
C21 H26 .96(2) no
C22 H21 .95(3) no
C22 H22 .93(3) no
C22 H23 .87(2) no

loop_
_geom_torsion_atom_site_label_1
_geom_torsion_atom_site_label_2
_geom_torsion_atom_site_label_3
_geom_torsion_atom_site_label_4
_geom_torsion
_geom_torsion_publ_flag
C22 Si C1 C21 152.8(2) yes
C8 O1 C2 C1 -4.1(2) yes
C2 O1 C8 C3 27.2(2) yes
C3 C1 C2 O1 -20.3(2) yes
C2 C1 C3 C8 35.0(2) yes
C1 C3 C8 O1 -38.2(2) yes
C4 C3 C8 C7 -39.2(3) yes
C3 C4 C5 C6 -60.4(3) yes
C5 C4 C3 C8 47.3(3) yes
C4 C5 C6 C7 61.8(3) yes
C5 C6 C7 C8 -53.2(3) yes
C6 C7 C8 C3 43.5(3) yes
